data_7105578
loop_
_publ_author_name
'Lotito, Kenneth J.'
'Peters, Jonas C.'

_publ_section_title
;
 Efficient luminescence from easily prepared three-coordinate copper(I)
 arylamidophosphines.
;
_journal_issue 21
_journal_name_full 'Chemical communications (Cambridge, England)'
_journal_page_first 3690
_journal_page_last 3692
_journal_paper_doi 10.1039/c000818d
_journal_volume 46
_journal_year 2010
_chemical_formula_sum 'C54 H46 Cu N P2'
_chemical_formula_weight 834.40
_chemical_name_systematic
;
?
;
_space_group_IT_number 2
_symmetry_cell_setting triclinic
_symmetry_space_group_name_Hall '-P 1'
_symmetry_space_group_name_H-M 'P -1'
_atom_sites_solution_hydrogens geom
_atom_sites_solution_primary direct
_atom_sites_solution_secondary difmap
_audit_creation_method SHELXL-97
_cell_angle_alpha 78.8570(10)
_cell_angle_beta 80.204(2)
_cell_angle_gamma 82.876(2)
_cell_formula_units_Z 2
_cell_length_a 10.9398(10)
_cell_length_b 12.5085(11)
_cell_length_c 16.1375(15)
_cell_measurement_reflns_used 9956
_cell_measurement_temperature 100(2)
_cell_measurement_theta_max 30.54
_cell_measurement_theta_min 2.44
_cell_volume 2125.5(3)
_computing_cell_refinement 'SAINT 7.46A (Bruker-AXS, 2009)'
_computing_data_collection 'APEX2 v2009.9.0 (Bruker-AXS, 2009)'
_computing_data_reduction 'SAINT 7.46A (Bruker-AXS, 2009)'
_computing_molecular_graphics 'Bruker SHELXTL'
_computing_publication_material 'Bruker SHELXTL'
_computing_structure_refinement 'SHELXL-97 (Sheldrick, 2008)'
_computing_structure_solution 'SHELXS-97 (Sheldrick, 2008)'
_diffrn_ambient_temperature 100(2)
_diffrn_detector_area_resol_mean 8.3
_diffrn_measured_fraction_theta_full 0.996
_diffrn_measured_fraction_theta_max 0.996
_diffrn_measurement_device_type 'Bruker Smart APEX CCD'
_diffrn_measurement_method 'omega and phi scans'
_diffrn_radiation_monochromator graphite
_diffrn_radiation_source 'fine-focus sealed tube'
_diffrn_radiation_type MoK\a
_diffrn_radiation_wavelength 0.71073
_diffrn_reflns_av_R_equivalents 0.0470
_diffrn_reflns_av_sigmaI/netI 0.0401
_diffrn_reflns_limit_h_max 15
_diffrn_reflns_limit_h_min -15
_diffrn_reflns_limit_k_max 17
_diffrn_reflns_limit_k_min -17
_diffrn_reflns_limit_l_max 22
_diffrn_reflns_limit_l_min -22
_diffrn_reflns_number 52551
_diffrn_reflns_theta_full 29.57
_diffrn_reflns_theta_max 29.57
_diffrn_reflns_theta_min 1.30
_exptl_absorpt_coefficient_mu 0.628
_exptl_absorpt_correction_T_max 0.9063
_exptl_absorpt_correction_T_min 0.8244
_exptl_absorpt_correction_type multi-scan
_exptl_absorpt_process_details 'SADABS (Sheldrick, 2009)'
_exptl_crystal_colour yellow
_exptl_crystal_density_diffrn 1.304
_exptl_crystal_density_meas ?
_exptl_crystal_density_method .
_exptl_crystal_description block
_exptl_crystal_F_000 872
_exptl_crystal_size_max 0.32
_exptl_crystal_size_mid 0.21
_exptl_crystal_size_min 0.16
_refine_diff_density_max 0.431
_refine_diff_density_min -0.613
_refine_diff_density_rms 0.073
_refine_ls_extinction_method none
_refine_ls_goodness_of_fit_ref 1.043
_refine_ls_hydrogen_treatment constr
_refine_ls_matrix_type full
_refine_ls_number_parameters 578
_refine_ls_number_reflns 11890
_refine_ls_number_restraints 59
_refine_ls_restrained_S_all 1.041
_refine_ls_R_factor_all 0.0548
_refine_ls_R_factor_gt 0.0403
_refine_ls_shift/su_max 0.001
_refine_ls_shift/su_mean 0.000
_refine_ls_structure_factor_coef Fsqd
_refine_ls_weighting_details 'calc w=1/[\s^2^(Fo^2^)+(0.0570P)^2^+1.1025P] where P=(Fo^2^+2Fc^2^)/3'
_refine_ls_weighting_scheme calc
_refine_ls_wR_factor_gt 0.1066
_refine_ls_wR_factor_ref 0.1159
_reflns_number_gt 9564
_reflns_number_total 11890
_reflns_threshold_expression >2sigma(I)
_cod_data_source_file c000818d.txt
_cod_data_source_block 1
_cod_depositor_comments
;
The following automatic conversions were performed:
'_symmetry_cell_setting' value 'Triclinic' changed to 'triclinic'
according to '/home/saulius/struct/CIF-dictionaries/cif_core.dic'
dictionary named 'cif_core.dic' version 2.4.1 from 2010-06-29.

Automatic conversion script
Id: cif_fix_enum 1527 2010-12-29 10:47:43Z saulius 
;
_cod_original_sg_symbol_H-M P-1
_cod_database_code 7105578

loop_
_symmetry_equiv_pos_as_xyz
'x, y, z'
'-x, -y, -z'

loop_
_atom_site_label
_atom_site_type_symbol
_atom_site_fract_x
_atom_site_fract_y
_atom_site_fract_z
_atom_site_U_iso_or_equiv
_atom_site_adp_type
_atom_site_occupancy
_atom_site_symmetry_multiplicity
_atom_site_calc_flag
_atom_site_refinement_flags
_atom_site_disorder_assembly
_atom_site_disorder_group
Cu1 Cu 0.12522(2) 0.127641(17) 0.236593(13) 0.01763(7) Uani 1 1 d . A .
P1 P 0.23907(4) 0.13857(4) 0.33860(3) 0.01712(9) Uani 1 1 d . . .
P4 P 0.05754(4) 0.27245(4) 0.14464(3) 0.01784(10) Uani 1 1 d . . .
N1 N 0.08755(15) -0.02020(12) 0.23233(10) 0.0220(3) Uani 1 1 d . . .
C11 C -0.03721(17) -0.04048(14) 0.24328(11) 0.0193(3) Uani 1 1 d . A .
C12 C -0.08220(19) -0.11246(15) 0.20015(12) 0.0228(4) Uani 1 1 d . . .
H12 H -0.0253 -0.1517 0.1629 0.027 Uiso 1 1 calc R A .
C13 C -0.2081(2) -0.12640(16) 0.21158(13) 0.0275(4) Uani 1 1 d . A .
H13 H -0.2359 -0.1761 0.1827 0.033 Uiso 1 1 calc R . .
C14 C -0.2945(2) -0.06883(18) 0.26469(14) 0.0311(4) Uani 1 1 d . . .
H14 H -0.3805 -0.0796 0.2728 0.037 Uiso 1 1 calc R A .
C15 C -0.25238(19) 0.00477(16) 0.30557(13) 0.0266(4) Uani 1 1 d . A .
H15 H -0.3103 0.0458 0.3410 0.032 Uiso 1 1 calc R . .
C16 C -0.12647(18) 0.01860(14) 0.29494(12) 0.0220(4) Uani 1 1 d . . .
H16 H -0.0998 0.0694 0.3233 0.026 Uiso 1 1 calc R A .
C21A C 0.1770(5) -0.1098(5) 0.2312(5) 0.0176(9) Uani 0.763(14) 1 d PDU A 1
C22A C 0.3021(3) -0.0883(4) 0.2005(3) 0.0212(7) Uani 0.763(14) 1 d PDU A 1
H22A H 0.3203 -0.0148 0.1791 0.025 Uiso 0.763(14) 1 calc PR A 1
C23A C 0.3989(3) -0.1709(4) 0.2004(3) 0.0251(8) Uani 0.763(14) 1 d PDU A 1
H23A H 0.4819 -0.1533 0.1796 0.030 Uiso 0.763(14) 1 calc PR A 1
C24A C 0.3755(4) -0.2798(4) 0.2308(2) 0.0264(9) Uani 0.763(14) 1 d PDU A 1
H24A H 0.4416 -0.3367 0.2306 0.032 Uiso 0.763(14) 1 calc PR A 1
C25A C 0.2525(5) -0.3033(3) 0.2615(2) 0.0255(8) Uani 0.763(14) 1 d PDU A 1
H25A H 0.2351 -0.3771 0.2818 0.031 Uiso 0.763(14) 1 calc PR A 1
C26A C 0.1561(5) -0.2211(4) 0.2629(4) 0.0203(8) Uani 0.763(14) 1 d PU A 1
H26A H 0.0738 -0.2393 0.2855 0.024 Uiso 0.763(14) 1 calc PR A 1
C21B C 0.1985(16) -0.0908(17) 0.2150(17) 0.022(3) Uani 0.237(14) 1 d PDU A 2
C22B C 0.3094(10) -0.0527(14) 0.1728(12) 0.026(3) Uani 0.237(14) 1 d PDU A 2
H22B H 0.3113 0.0224 0.1477 0.031 Uiso 0.237(14) 1 calc PR A 2
C23B C 0.4189(10) -0.1228(16) 0.1664(13) 0.039(4) Uani 0.237(14) 1 d PDU A 2
H23B H 0.4954 -0.0965 0.1374 0.047 Uiso 0.237(14) 1 calc PR A 2
C24B C 0.4126(14) -0.2327(17) 0.2040(12) 0.039(4) Uani 0.237(14) 1 d PDU A 2
H24B H 0.4874 -0.2802 0.2026 0.047 Uiso 0.237(14) 1 calc PR A 2
C25B C 0.3017(17) -0.2756(13) 0.2433(9) 0.031(4) Uani 0.237(14) 1 d PDU A 2
H25B H 0.2988 -0.3515 0.2654 0.037 Uiso 0.237(14) 1 calc PR A 2
C26B C 0.1896(17) -0.1988(14) 0.2492(11) 0.025(3) Uani 0.237(14) 1 d PU A 2
H26B H 0.1116 -0.2237 0.2765 0.030 Uiso 0.237(14) 1 calc PR A 2
C31 C 0.28380(17) 0.00637(14) 0.40154(11) 0.0197(3) Uani 1 1 d . . .
C32 C 0.18877(19) -0.06232(16) 0.43389(12) 0.0260(4) Uani 1 1 d . . .
H32 H 0.1084 -0.0423 0.4177 0.031 Uiso 1 1 calc R . .
C33 C 0.2114(2) -0.15968(17) 0.48959(14) 0.0327(5) Uani 1 1 d . . .
H33 H 0.1460 -0.2050 0.5128 0.039 Uiso 1 1 calc R . .
C34 C 0.3298(2) -0.19061(16) 0.51121(14) 0.0326(5) Uani 1 1 d . . .
H34 H 0.3452 -0.2569 0.5496 0.039 Uiso 1 1 calc R . .
C35 C 0.4255(2) -0.12502(17) 0.47687(14) 0.0332(5) Uani 1 1 d . . .
H35 H 0.5070 -0.1475 0.4905 0.040 Uiso 1 1 calc R . .
C36 C 0.40295(19) -0.02630(16) 0.42244(13) 0.0261(4) Uani 1 1 d . . .
H36 H 0.4687 0.0188 0.3995 0.031 Uiso 1 1 calc R . .
C41 C 0.38196(16) 0.20636(14) 0.30025(11) 0.0184(3) Uani 1 1 d . . .
C42 C 0.47181(18) 0.16409(15) 0.23912(12) 0.0227(4) Uani 1 1 d . . .
H42 H 0.4630 0.0959 0.2242 0.027 Uiso 1 1 calc R . .
C43 C 0.57388(18) 0.22106(16) 0.20006(12) 0.0245(4) Uani 1 1 d . . .
H43 H 0.6352 0.1909 0.1596 0.029 Uiso 1 1 calc R . .
C44 C 0.58638(18) 0.32196(16) 0.21999(13) 0.0261(4) Uani 1 1 d . . .
H44 H 0.6544 0.3621 0.1917 0.031 Uiso 1 1 calc R . .
C45 C 0.4993(2) 0.36366(17) 0.28134(14) 0.0294(4) Uani 1 1 d . . .
H45 H 0.5085 0.4321 0.2957 0.035 Uiso 1 1 calc R . .
C46 C 0.39775(18) 0.30600(15) 0.32231(13) 0.0250(4) Uani 1 1 d . . .
H46 H 0.3394 0.3346 0.3652 0.030 Uiso 1 1 calc R . .
C51 C 0.16042(17) 0.21418(14) 0.42190(11) 0.0188(3) Uani 1 1 d . . .
C52 C 0.17883(19) 0.18202(15) 0.50710(12) 0.0236(4) Uani 1 1 d . . .
H52 H 0.2327 0.1184 0.5231 0.028 Uiso 1 1 calc R . .
C53 C 0.1188(2) 0.24252(16) 0.56850(12) 0.0271(4) Uani 1 1 d . . .
H53 H 0.1319 0.2201 0.6263 0.032 Uiso 1 1 calc R . .
C54 C 0.0395(2) 0.33577(15) 0.54580(12) 0.0253(4) Uani 1 1 d . . .
H54 H -0.0021 0.3765 0.5880 0.030 Uiso 1 1 calc R . .
C55 C 0.02162(19) 0.36899(15) 0.46103(12) 0.0240(4) Uani 1 1 d . . .
H55 H -0.0315 0.4331 0.4451 0.029 Uiso 1 1 calc R . .
C56 C 0.08146(18) 0.30848(15) 0.39973(12) 0.0222(4) Uani 1 1 d . . .
H56 H 0.0686 0.3314 0.3420 0.027 Uiso 1 1 calc R . .
C61 C 0.18582(17) 0.32774(14) 0.06569(11) 0.0193(3) Uani 1 1 d . . .
C62 C 0.18405(18) 0.34446(15) -0.02203(12) 0.0237(4) Uani 1 1 d . . .
H62 H 0.1123 0.3308 -0.0429 0.028 Uiso 1 1 calc R . .
C63 C 0.28690(19) 0.38108(16) -0.07937(12) 0.0269(4) Uani 1 1 d . . .
H63 H 0.2849 0.3924 -0.1391 0.032 Uiso 1 1 calc R . .
C64 C 0.39185(19) 0.40104(16) -0.04981(13) 0.0263(4) Uani 1 1 d . . .
H64 H 0.4620 0.4254 -0.0892 0.032 Uiso 1 1 calc R . .
C65 C 0.39460(19) 0.38552(16) 0.03737(13) 0.0271(4) Uani 1 1 d . . .
H65 H 0.4662 0.4002 0.0578 0.032 Uiso 1 1 calc R . .
C66 C 0.29260(18) 0.34852(15) 0.09478(12) 0.0242(4) Uani 1 1 d . . .
H66 H 0.2953 0.3372 0.1544 0.029 Uiso 1 1 calc R . .
C71 C -0.01892(17) 0.38895(14) 0.19266(11) 0.0199(3) Uani 1 1 d . . .
C72 C 0.02475(19) 0.49240(15) 0.17461(12) 0.0240(4) Uani 1 1 d . . .
H72 H 0.0961 0.5063 0.1329 0.029 Uiso 1 1 calc R . .
C73 C -0.0356(2) 0.57533(16) 0.21728(14) 0.0300(4) Uani 1 1 d . . .
H73 H -0.0048 0.6453 0.2047 0.036 Uiso 1 1 calc R . .
C74 C -0.1404(2) 0.55677(17) 0.27809(13) 0.0289(4) Uani 1 1 d . . .
H74 H -0.1815 0.6138 0.3068 0.035 Uiso 1 1 calc R . .
C75 C -0.18505(19) 0.45388(17) 0.29674(13) 0.0265(4) Uani 1 1 d . . .
H75 H -0.2570 0.4407 0.3381 0.032 Uiso 1 1 calc R . .
C76 C -0.12438(17) 0.37062(15) 0.25487(12) 0.0223(4) Uani 1 1 d . . .
H76 H -0.1546 0.3004 0.2685 0.027 Uiso 1 1 calc R . .
C81 C -0.05455(16) 0.25174(14) 0.07873(11) 0.0181(3) Uani 1 1 d . . .
C82 C -0.13689(17) 0.33715(14) 0.04451(12) 0.0209(3) Uani 1 1 d . . .
H82 H -0.1386 0.4081 0.0578 0.025 Uiso 1 1 calc R . .
C83 C -0.21621(18) 0.31836(15) -0.00895(12) 0.0231(4) Uani 1 1 d . . .
H83 H -0.2723 0.3764 -0.0318 0.028 Uiso 1 1 calc R . .
C84 C -0.21359(19) 0.21489(16) -0.02904(12) 0.0265(4) Uani 1 1 d . . .
H84 H -0.2670 0.2023 -0.0661 0.032 Uiso 1 1 calc R . .
C85 C -0.1327(2) 0.13006(16) 0.00529(13) 0.0290(4) Uani 1 1 d . . .
H85 H -0.1312 0.0593 -0.0083 0.035 Uiso 1 1 calc R . .
C86 C -0.05361(18) 0.14749(15) 0.05944(12) 0.0229(4) Uani 1 1 d . . .
H86 H 0.0008 0.0887 0.0832 0.027 Uiso 1 1 calc R . .
C103 C 0.3976(3) 0.0742(2) -0.01362(17) 0.0518(7) Uani 1 1 d D . .
H103 H 0.3271 0.1251 -0.0227 0.062 Uiso 1 1 calc R . .
C102 C 0.4830(3) 0.0949(2) 0.03390(17) 0.0550(8) Uani 1 1 d D . .
H102 H 0.4713 0.1604 0.0570 0.066 Uiso 1 1 calc R . .
C101 C 0.5856(3) 0.0206(2) 0.04811(17) 0.0512(7) Uani 1 1 d D . .
H101 H 0.6439 0.0346 0.0812 0.061 Uiso 1 1 calc R . .
C91 C 0.5198(6) -0.4091(3) 0.4399(2) 0.0834(14) Uani 1 1 d D . .
H91 H 0.5331 -0.3457 0.3975 0.100 Uiso 1 1 calc R . .
C92 C 0.4099(4) -0.4549(4) 0.4527(2) 0.0802(13) Uani 1 1 d D . .
H92 H 0.3467 -0.4225 0.4195 0.096 Uiso 1 1 calc R . .
C93 C 0.3896(4) -0.5459(4) 0.5121(3) 0.0794(12) Uani 1 1 d D . .
H93 H 0.3132 -0.5779 0.5203 0.095 Uiso 1 1 calc R . .

loop_
_atom_site_aniso_label
_atom_site_aniso_U_11
_atom_site_aniso_U_22
_atom_site_aniso_U_33
_atom_site_aniso_U_23
_atom_site_aniso_U_13
_atom_site_aniso_U_12
Cu1 0.01974(12) 0.01773(11) 0.01684(11) -0.00394(8) -0.00412(8) -0.00401(8)
P1 0.0195(2) 0.0171(2) 0.0160(2) -0.00315(16) -0.00399(16) -0.00427(16)
P4 0.0214(2) 0.01634(19) 0.0169(2) -0.00301(16) -0.00477(17) -0.00318(16)
N1 0.0228(8) 0.0195(7) 0.0261(8) -0.0077(6) -0.0059(6) -0.0027(6)
C11 0.0247(9) 0.0153(7) 0.0188(8) -0.0001(6) -0.0080(7) -0.0033(6)
C12 0.0311(10) 0.0198(8) 0.0193(8) -0.0015(7) -0.0086(7) -0.0064(7)
C13 0.0355(11) 0.0263(9) 0.0243(9) -0.0002(8) -0.0129(8) -0.0117(8)
C14 0.0268(10) 0.0351(11) 0.0330(11) -0.0001(9) -0.0118(8) -0.0076(8)
C15 0.0255(10) 0.0274(9) 0.0261(9) -0.0015(8) -0.0069(8) 0.0000(7)
C16 0.0271(9) 0.0174(8) 0.0227(8) -0.0027(7) -0.0073(7) -0.0028(7)
C21A 0.0177(16) 0.020(2) 0.016(2) -0.0057(16) -0.0023(12) -0.0035(13)
C22A 0.0245(15) 0.0224(17) 0.0183(17) -0.0047(12) -0.0025(12) -0.0077(12)
C23A 0.0217(14) 0.034(2) 0.0216(16) -0.0065(16) -0.0045(12) -0.0060(14)
C24A 0.0243(18) 0.0257(19) 0.0284(16) -0.0056(13) -0.0049(14) 0.0033(14)
C25A 0.028(2) 0.0211(14) 0.0261(15) -0.0015(11) -0.0023(14) -0.0019(12)
C26A 0.025(2) 0.0158(16) 0.0209(18) -0.0020(13) -0.0035(14) -0.0054(12)
C21B 0.037(7) 0.016(6) 0.021(10) -0.012(6) -0.012(6) -0.004(5)
C22B 0.017(4) 0.034(6) 0.032(7) -0.016(5) -0.007(4) -0.005(4)
C23B 0.027(5) 0.055(9) 0.046(9) -0.035(7) -0.008(5) -0.001(5)
C24B 0.033(6) 0.044(8) 0.048(9) -0.023(8) -0.021(6) 0.007(7)
C25B 0.031(8) 0.034(7) 0.030(6) -0.015(5) -0.015(6) 0.016(6)
C26B 0.031(7) 0.023(7) 0.019(6) 0.004(4) -0.011(5) -0.002(4)
C31 0.0251(9) 0.0164(7) 0.0183(8) -0.0043(6) -0.0034(7) -0.0033(6)
C32 0.0305(10) 0.0248(9) 0.0249(9) -0.0026(7) -0.0072(8) -0.0101(8)
C33 0.0480(13) 0.0233(9) 0.0288(10) 0.0000(8) -0.0084(9) -0.0149(9)
C34 0.0500(13) 0.0196(9) 0.0279(10) -0.0010(8) -0.0086(9) -0.0031(9)
C35 0.0350(11) 0.0269(10) 0.0356(11) 0.0003(9) -0.0107(9) 0.0032(8)
C36 0.0265(10) 0.0228(9) 0.0281(10) -0.0013(8) -0.0054(8) -0.0022(7)
C41 0.0203(8) 0.0185(8) 0.0176(8) -0.0018(6) -0.0055(6) -0.0042(6)
C42 0.0238(9) 0.0228(8) 0.0220(8) -0.0030(7) -0.0046(7) -0.0040(7)
C43 0.0206(9) 0.0302(9) 0.0220(9) -0.0017(7) -0.0026(7) -0.0043(7)
C44 0.0230(9) 0.0276(9) 0.0280(10) 0.0007(8) -0.0056(7) -0.0097(7)
C45 0.0310(11) 0.0254(9) 0.0348(11) -0.0088(8) -0.0024(8) -0.0121(8)
C46 0.0249(9) 0.0252(9) 0.0276(9) -0.0088(8) -0.0023(8) -0.0082(7)
C51 0.0205(8) 0.0199(8) 0.0180(8) -0.0044(6) -0.0037(6) -0.0066(6)
C52 0.0324(10) 0.0207(8) 0.0181(8) -0.0019(7) -0.0066(7) -0.0017(7)
C53 0.0412(12) 0.0241(9) 0.0163(8) -0.0026(7) -0.0070(8) -0.0024(8)
C54 0.0364(11) 0.0209(8) 0.0195(8) -0.0062(7) -0.0015(8) -0.0056(8)
C55 0.0299(10) 0.0198(8) 0.0228(9) -0.0047(7) -0.0055(7) -0.0006(7)
C56 0.0273(9) 0.0228(8) 0.0176(8) -0.0031(7) -0.0059(7) -0.0043(7)
C61 0.0214(8) 0.0146(7) 0.0211(8) -0.0018(6) -0.0033(7) -0.0004(6)
C62 0.0261(9) 0.0242(9) 0.0221(9) -0.0054(7) -0.0041(7) -0.0045(7)
C63 0.0316(10) 0.0292(9) 0.0198(8) -0.0049(7) -0.0012(8) -0.0051(8)
C64 0.0267(10) 0.0235(9) 0.0262(9) -0.0020(7) 0.0015(8) -0.0037(7)
C65 0.0247(10) 0.0268(9) 0.0291(10) 0.0002(8) -0.0070(8) -0.0043(7)
C66 0.0268(10) 0.0240(9) 0.0210(8) 0.0017(7) -0.0069(7) -0.0042(7)
C71 0.0224(9) 0.0198(8) 0.0195(8) -0.0046(7) -0.0077(7) -0.0010(6)
C72 0.0290(10) 0.0212(8) 0.0234(9) -0.0055(7) -0.0050(7) -0.0043(7)
C73 0.0405(12) 0.0204(9) 0.0334(11) -0.0094(8) -0.0115(9) -0.0044(8)
C74 0.0344(11) 0.0281(9) 0.0284(10) -0.0140(8) -0.0115(8) 0.0041(8)
C75 0.0249(10) 0.0328(10) 0.0234(9) -0.0092(8) -0.0058(7) 0.0002(8)
C76 0.0238(9) 0.0220(8) 0.0229(9) -0.0055(7) -0.0063(7) -0.0033(7)
C81 0.0204(8) 0.0182(8) 0.0169(7) -0.0041(6) -0.0030(6) -0.0040(6)
C82 0.0235(9) 0.0185(8) 0.0211(8) -0.0020(7) -0.0047(7) -0.0037(7)
C83 0.0236(9) 0.0244(9) 0.0212(8) -0.0026(7) -0.0054(7) -0.0010(7)
C84 0.0296(10) 0.0308(10) 0.0231(9) -0.0101(8) -0.0089(8) -0.0031(8)
C85 0.0374(11) 0.0248(9) 0.0301(10) -0.0137(8) -0.0120(9) -0.0003(8)
C86 0.0282(10) 0.0203(8) 0.0219(8) -0.0077(7) -0.0059(7) 0.0005(7)
C103 0.0595(18) 0.0503(15) 0.0395(14) -0.0033(12) -0.0036(12) 0.0060(13)
C102 0.094(2) 0.0346(13) 0.0362(13) -0.0075(11) -0.0084(14) -0.0044(14)
C101 0.0637(18) 0.0522(16) 0.0394(14) -0.0002(12) -0.0110(13) -0.0195(14)
C91 0.157(4) 0.0358(15) 0.0430(17) -0.0121(13) 0.025(2) 0.001(2)
C92 0.089(3) 0.108(3) 0.0434(18) -0.040(2) -0.0232(18) 0.050(3)
C93 0.081(3) 0.103(3) 0.068(2) -0.063(2) 0.021(2) -0.032(2)

loop_
_atom_type_symbol
_atom_type_description
_atom_type_scat_dispersion_real
_atom_type_scat_dispersion_imag
_atom_type_scat_source
C C 0.0033 0.0016 'International Tables Vol C Tables 4.2.6.8 and 6.1.1.4'
H H 0.0000 0.0000 'International Tables Vol C Tables 4.2.6.8 and 6.1.1.4'
N N 0.0061 0.0033 'International Tables Vol C Tables 4.2.6.8 and 6.1.1.4'
P P 0.1023 0.0942 'International Tables Vol C Tables 4.2.6.8 and 6.1.1.4'
Cu Cu 0.3201 1.2651 'International Tables Vol C Tables 4.2.6.8 and 6.1.1.4'

loop_
_geom_angle_atom_site_label_1
_geom_angle_atom_site_label_2
_geom_angle_atom_site_label_3
_geom_angle
_geom_angle_site_symmetry_1
_geom_angle_site_symmetry_3
_geom_angle_publ_flag
N1 Cu1 P4 120.72(5) . . ?
N1 Cu1 P1 115.29(5) . . ?
P4 Cu1 P1 123.995(19) . . ?
C31 P1 C51 101.54(8) . . ?
C31 P1 C41 106.60(8) . . ?
C51 P1 C41 102.57(8) . . ?
C31 P1 Cu1 113.78(6) . . ?
C51 P1 Cu1 115.58(6) . . ?
C41 P1 Cu1 115.24(6) . . ?
C81 P4 C71 102.46(8) . . ?
C81 P4 C61 103.16(8) . . ?
C71 P4 C61 104.88(8) . . ?
C81 P4 Cu1 117.81(6) . . ?
C71 P4 Cu1 115.34(6) . . ?
C61 P4 Cu1 111.65(6) . . ?
C21A N1 C11 117.6(3) . . ?
C21A N1 C21B 15.7(8) . . ?
C11 N1 C21B 130.1(9) . . ?
C21A N1 Cu1 123.6(3) . . ?
C11 N1 Cu1 118.14(12) . . ?
C21B N1 Cu1 111.7(9) . . ?
N1 C11 C16 119.31(16) . . ?
N1 C11 C12 123.67(17) . . ?
C16 C11 C12 116.86(17) . . ?
C13 C12 C11 120.96(19) . . ?
C13 C12 H12 119.5 . . ?
C11 C12 H12 119.5 . . ?
C12 C13 C14 121.12(18) . . ?
C12 C13 H13 119.4 . . ?
C14 C13 H13 119.4 . . ?
C15 C14 C13 118.69(19) . . ?
C15 C14 H14 120.7 . . ?
C13 C14 H14 120.7 . . ?
C16 C15 C14 120.51(19) . . ?
C16 C15 H15 119.7 . . ?
C14 C15 H15 119.7 . . ?
C15 C16 C11 121.81(17) . . ?
C15 C16 H16 119.1 . . ?
C11 C16 H16 119.1 . . ?
N1 C21A C22A 117.4(4) . . ?
N1 C21A C26A 126.2(4) . . ?
C22A C21A C26A 116.2(4) . . ?
C23A C22A C21A 122.1(4) . . ?
C23A C22A H22A 118.9 . . ?
C21A C22A H22A 118.9 . . ?
C22A C23A C24A 120.5(3) . . ?
C22A C23A H23A 119.8 . . ?
C24A C23A H23A 119.8 . . ?
C23A C24A C25A 118.5(3) . . ?
C23A C24A H24A 120.7 . . ?
C25A C24A H24A 120.7 . . ?
C26A C25A C24A 121.1(3) . . ?
C26A C25A H25A 119.4 . . ?
C24A C25A H25A 119.4 . . ?
C25A C26A C21A 121.5(3) . . ?
C25A C26A H26A 119.2 . . ?
C21A C26A H26A 119.2 . . ?
C26B C21B C22B 121.9(15) . . ?
C26B C21B N1 115.0(12) . . ?
C22B C21B N1 123.0(14) . . ?
C21B C22B C23B 121.0(13) . . ?
C21B C22B H22B 119.5 . . ?
C23B C22B H22B 119.5 . . ?
C22B C23B C24B 117.9(11) . . ?
C22B C23B H23B 121.0 . . ?
C24B C23B H23B 121.0 . . ?
C25B C24B C23B 122.9(10) . . ?
C25B C24B H24B 118.6 . . ?
C23B C24B H24B 118.6 . . ?
C24B C25B C26B 117.1(10) . . ?
C24B C25B H25B 121.4 . . ?
C26B C25B H25B 121.4 . . ?
C21B C26B C25B 119.0(13) . . ?
C21B C26B H26B 120.5 . . ?
C25B C26B H26B 120.5 . . ?
C36 C31 C32 119.34(17) . . ?
C36 C31 P1 124.21(14) . . ?
C32 C31 P1 116.35(14) . . ?
C33 C32 C31 120.27(19) . . ?
C33 C32 H32 119.9 . . ?
C31 C32 H32 119.9 . . ?
C34 C33 C32 119.9(2) . . ?
C34 C33 H33 120.0 . . ?
C32 C33 H33 120.0 . . ?
C35 C34 C33 120.10(19) . . ?
C35 C34 H34 120.0 . . ?
C33 C34 H34 120.0 . . ?
C34 C35 C36 120.3(2) . . ?
C34 C35 H35 119.9 . . ?
C36 C35 H35 119.9 . . ?
C35 C36 C31 120.00(19) . . ?
C35 C36 H36 120.0 . . ?
C31 C36 H36 120.0 . . ?
C46 C41 C42 118.79(17) . . ?
C46 C41 P1 121.93(14) . . ?
C42 C41 P1 118.85(13) . . ?
C43 C42 C41 120.60(18) . . ?
C43 C42 H42 119.7 . . ?
C41 C42 H42 119.7 . . ?
C44 C43 C42 120.23(19) . . ?
C44 C43 H43 119.9 . . ?
C42 C43 H43 119.9 . . ?
C45 C44 C43 119.64(18) . . ?
C45 C44 H44 120.2 . . ?
C43 C44 H44 120.2 . . ?
C44 C45 C46 120.57(18) . . ?
C44 C45 H45 119.7 . . ?
C46 C45 H45 119.7 . . ?
C45 C46 C41 120.10(18) . . ?
C45 C46 H46 119.9 . . ?
C41 C46 H46 119.9 . . ?
C52 C51 C56 118.79(17) . . ?
C52 C51 P1 121.99(14) . . ?
C56 C51 P1 119.21(13) . . ?
C53 C52 C51 120.36(17) . . ?
C53 C52 H52 119.8 . . ?
C51 C52 H52 119.8 . . ?
C52 C53 C54 120.35(17) . . ?
C52 C53 H53 119.8 . . ?
C54 C53 H53 119.8 . . ?
C55 C54 C53 119.68(18) . . ?
C55 C54 H54 120.2 . . ?
C53 C54 H54 120.2 . . ?
C56 C55 C54 119.96(17) . . ?
C56 C55 H55 120.0 . . ?
C54 C55 H55 120.0 . . ?
C55 C56 C51 120.85(17) . . ?
C55 C56 H56 119.6 . . ?
C51 C56 H56 119.6 . . ?
C62 C61 C66 118.73(17) . . ?
C62 C61 P4 122.71(14) . . ?
C66 C61 P4 118.47(14) . . ?
C63 C62 C61 120.35(18) . . ?
C63 C62 H62 119.8 . . ?
C61 C62 H62 119.8 . . ?
C64 C63 C62 120.34(18) . . ?
C64 C63 H63 119.8 . . ?
C62 C63 H63 119.8 . . ?
C63 C64 C65 119.94(18) . . ?
C63 C64 H64 120.0 . . ?
C65 C64 H64 120.0 . . ?
C64 C65 C66 119.95(18) . . ?
C64 C65 H65 120.0 . . ?
C66 C65 H65 120.0 . . ?
C65 C66 C61 120.68(18) . . ?
C65 C66 H66 119.7 . . ?
C61 C66 H66 119.7 . . ?
C72 C71 C76 118.52(17) . . ?
C72 C71 P4 124.08(15) . . ?
C76 C71 P4 117.31(13) . . ?
C73 C72 C71 120.44(19) . . ?
C73 C72 H72 119.8 . . ?
C71 C72 H72 119.8 . . ?
C74 C73 C72 120.64(19) . . ?
C74 C73 H73 119.7 . . ?
C72 C73 H73 119.7 . . ?
C73 C74 C75 119.53(18) . . ?
C73 C74 H74 120.2 . . ?
C75 C74 H74 120.2 . . ?
C76 C75 C74 120.00(19) . . ?
C76 C75 H75 120.0 . . ?
C74 C75 H75 120.0 . . ?
C75 C76 C71 120.86(17) . . ?
C75 C76 H76 119.6 . . ?
C71 C76 H76 119.6 . . ?
C86 C81 C82 119.47(16) . . ?
C86 C81 P4 118.11(13) . . ?
C82 C81 P4 122.36(13) . . ?
C83 C82 C81 120.16(17) . . ?
C83 C82 H82 119.9 . . ?
C81 C82 H82 119.9 . . ?
C84 C83 C82 120.17(17) . . ?
C84 C83 H83 119.9 . . ?
C82 C83 H83 119.9 . . ?
C85 C84 C83 119.72(18) . . ?
C85 C84 H84 120.1 . . ?
C83 C84 H84 120.1 . . ?
C84 C85 C86 120.71(18) . . ?
C84 C85 H85 119.6 . . ?
C86 C85 H85 119.6 . . ?
C85 C86 C81 119.76(17) . . ?
C85 C86 H86 120.1 . . ?
C81 C86 H86 120.1 . . ?
C102 C103 C101 120.2(3) . 2_655 ?
C102 C103 H103 119.9 . . ?
C101 C103 H103 119.9 2_655 . ?
C103 C102 C101 120.4(3) . . ?
C103 C102 H102 119.8 . . ?
C101 C102 H102 119.8 . . ?
C103 C101 C102 119.4(3) 2_655 . ?
C103 C101 H101 120.3 2_655 . ?
C102 C101 H101 120.3 . . ?
C93 C91 C92 120.0(3) 2_646 . ?
C93 C91 H91 120.0 2_646 . ?
C92 C91 H91 120.0 . . ?
C93 C92 C91 120.9(3) . . ?
C93 C92 H92 119.6 . . ?
C91 C92 H92 119.6 . . ?
C92 C93 C91 119.1(4) . 2_646 ?
C92 C93 H93 120.4 . . ?
C91 C93 H93 120.4 2_646 . ?

loop_
_geom_bond_atom_site_label_1
_geom_bond_atom_site_label_2
_geom_bond_distance
_geom_bond_site_symmetry_2
_geom_bond_publ_flag
Cu1 N1 1.9602(15) . ?
Cu1 P4 2.2435(5) . ?
Cu1 P1 2.2598(5) . ?
P1 C31 1.8234(18) . ?
P1 C51 1.8270(18) . ?
P1 C41 1.8282(18) . ?
P4 C81 1.8252(18) . ?
P4 C71 1.8267(18) . ?
P4 C61 1.8338(19) . ?
N1 C21A 1.394(6) . ?
N1 C11 1.395(2) . ?
N1 C21B 1.431(18) . ?
C11 C16 1.406(3) . ?
C11 C12 1.416(2) . ?
C12 C13 1.386(3) . ?
C12 H12 0.9500 . ?
C13 C14 1.393(3) . ?
C13 H13 0.9500 . ?
C14 C15 1.392(3) . ?
C14 H14 0.9500 . ?
C15 C16 1.387(3) . ?
C15 H15 0.9500 . ?
C16 H16 0.9500 . ?
C21A C22A 1.414(5) . ?
C21A C26A 1.420(6) . ?
C22A C23A 1.385(5) . ?
C22A H22A 0.9500 . ?
C23A C24A 1.395(4) . ?
C23A H23A 0.9500 . ?
C24A C25A 1.399(4) . ?
C24A H24A 0.9500 . ?
C25A C26A 1.379(6) . ?
C25A H25A 0.9500 . ?
C26A H26A 0.9500 . ?
C21B C26B 1.366(19) . ?
C21B C22B 1.378(13) . ?
C22B C23B 1.395(12) . ?
C22B H22B 0.9500 . ?
C23B C24B 1.396(14) . ?
C23B H23B 0.9500 . ?
C24B C25B 1.390(14) . ?
C24B H24B 0.9500 . ?
C25B C26B 1.462(19) . ?
C25B H25B 0.9500 . ?
C26B H26B 0.9500 . ?
C31 C36 1.394(3) . ?
C31 C32 1.398(3) . ?
C32 C33 1.389(3) . ?
C32 H32 0.9500 . ?
C33 C34 1.388(3) . ?
C33 H33 0.9500 . ?
C34 C35 1.384(3) . ?
C34 H34 0.9500 . ?
C35 C36 1.392(3) . ?
C35 H35 0.9500 . ?
C36 H36 0.9500 . ?
C41 C46 1.398(2) . ?
C41 C42 1.401(3) . ?
C42 C43 1.392(3) . ?
C42 H42 0.9500 . ?
C43 C44 1.389(3) . ?
C43 H43 0.9500 . ?
C44 C45 1.384(3) . ?
C44 H44 0.9500 . ?
C45 C46 1.398(3) . ?
C45 H45 0.9500 . ?
C46 H46 0.9500 . ?
C51 C52 1.398(2) . ?
C51 C56 1.398(2) . ?
C52 C53 1.390(3) . ?
C52 H52 0.9500 . ?
C53 C54 1.392(3) . ?
C53 H53 0.9500 . ?
C54 C55 1.391(3) . ?
C54 H54 0.9500 . ?
C55 C56 1.388(3) . ?
C55 H55 0.9500 . ?
C56 H56 0.9500 . ?
C61 C62 1.394(3) . ?
C61 C66 1.401(3) . ?
C62 C63 1.394(3) . ?
C62 H62 0.9500 . ?
C63 C64 1.382(3) . ?
C63 H63 0.9500 . ?
C64 C65 1.388(3) . ?
C64 H64 0.9500 . ?
C65 C66 1.389(3) . ?
C65 H65 0.9500 . ?
C66 H66 0.9500 . ?
C71 C72 1.396(3) . ?
C71 C76 1.405(3) . ?
C72 C73 1.392(3) . ?
C72 H72 0.9500 . ?
C73 C74 1.388(3) . ?
C73 H73 0.9500 . ?
C74 C75 1.393(3) . ?
C74 H74 0.9500 . ?
C75 C76 1.389(3) . ?
C75 H75 0.9500 . ?
C76 H76 0.9500 . ?
C81 C86 1.396(2) . ?
C81 C82 1.400(2) . ?
C82 C83 1.391(3) . ?
C82 H82 0.9500 . ?
C83 C84 1.389(3) . ?
C83 H83 0.9500 . ?
C84 C85 1.387(3) . ?
C84 H84 0.9500 . ?
C85 C86 1.392(3) . ?
C85 H85 0.9500 . ?
C86 H86 0.9500 . ?
C103 C102 1.382(4) . ?
C103 C101 1.384(4) 2_655 ?
C103 H103 0.9500 . ?
C102 C101 1.387(4) . ?
C102 H102 0.9500 . ?
C101 C103 1.384(4) 2_655 ?
C101 H101 0.9500 . ?
C91 C93 1.361(6) 2_646 ?
C91 C92 1.363(6) . ?
C91 H91 0.9500 . ?
C92 C93 1.354(6) . ?
C92 H92 0.9500 . ?
C93 C91 1.361(6) 2_646 ?
C93 H93 0.9500 . ?
